data_4113672
loop_
_publ_author_name
'Xue-Feng Zhu'
'Jie Lan'
'Ohyun Kwon'

_publ_section_title
;
 An Expedient Phosphine-Catalyzed [4 + 2] Annulation: Synthesis of Highly
 Functionalized Tetrahydropyridines
;
_journal_name_full 'Journal of the American Chemical Society'
_journal_page_first 4716
_journal_page_last 4717
_journal_paper_doi 10.1021/ja0344009
_journal_volume 125
_journal_year 2003
_chemical_formula_sum 'C21 H23 N O4 S'
_chemical_formula_weight 385.46
_chemical_name_systematic
; 
 ? 
;
_space_group_IT_number 14
_symmetry_cell_setting monoclinic
_symmetry_space_group_name_Hall '-P 2yn'
_symmetry_space_group_name_H-M 'P 1 21/n 1'
_atom_sites_solution_hydrogens geom
_atom_sites_solution_primary direct
_atom_sites_solution_secondary difmap
_audit_creation_method SHELXL-97
_cell_angle_alpha 90.00
_cell_angle_beta 116.715(3)
_cell_angle_gamma 90.00
_cell_formula_units_Z 4
_cell_length_a 14.961(3)
_cell_length_b 9.4548(16)
_cell_length_c 15.518(3)
_cell_measurement_reflns_used 1024
_cell_measurement_temperature 298(2)
_cell_measurement_theta_max 23.85
_cell_measurement_theta_min 2.66
_cell_volume 1960.8(6)
_computing_cell_refinement 'Bruker SMART'
_computing_data_collection 'Bruker SMART'
_computing_data_reduction 'Bruker SHELXTL'
_computing_molecular_graphics 'Bruker SHELXTL'
_computing_publication_material 'Bruker SHELXTL'
_computing_structure_refinement 'SHELXL-97 (Sheldrick, 1997)'
_computing_structure_solution 'SHELXS-97 (Sheldrick, 1990)'
_diffrn_ambient_temperature 298(2)
_diffrn_measured_fraction_theta_full 0.818
_diffrn_measured_fraction_theta_max 0.818
_diffrn_measurement_device_type 'CCD area detector'
_diffrn_measurement_method 'phi and omega scans'
_diffrn_radiation_monochromator graphite
_diffrn_radiation_source 'fine-focus sealed tube'
_diffrn_radiation_type MoK\a
_diffrn_radiation_wavelength 0.71073
_diffrn_reflns_av_R_equivalents 0.0384
_diffrn_reflns_av_sigmaI/netI 0.0790
_diffrn_reflns_limit_h_max 17
_diffrn_reflns_limit_h_min -19
_diffrn_reflns_limit_k_max 8
_diffrn_reflns_limit_k_min -12
_diffrn_reflns_limit_l_max 20
_diffrn_reflns_limit_l_min -19
_diffrn_reflns_number 10405
_diffrn_reflns_theta_full 28.27
_diffrn_reflns_theta_max 28.27
_diffrn_reflns_theta_min 1.57
_diffrn_standards_decay_% 0
_exptl_absorpt_coefficient_mu 0.191
_exptl_absorpt_correction_T_max 1.0000
_exptl_absorpt_correction_T_min 0.8725
_exptl_absorpt_correction_type multi-scan
_exptl_absorpt_process_details sadabs(Bruker)
_exptl_crystal_colour colorless
_exptl_crystal_density_diffrn 1.306
_exptl_crystal_description irregular
_exptl_crystal_F_000 816
_exptl_crystal_size_max .20
_exptl_crystal_size_mid .20
_exptl_crystal_size_min .18
_refine_diff_density_max 0.179
_refine_diff_density_min -0.232
_refine_diff_density_rms 0.032
_refine_ls_extinction_method none
_refine_ls_goodness_of_fit_ref 0.837
_refine_ls_hydrogen_treatment mixed
_refine_ls_matrix_type full
_refine_ls_number_parameters 257
_refine_ls_number_reflns 3975
_refine_ls_number_restraints 0
_refine_ls_restrained_S_all 0.837
_refine_ls_R_factor_all 0.1075
_refine_ls_R_factor_gt 0.0392
_refine_ls_shift/su_max 0.799
_refine_ls_shift/su_mean 0.056
_refine_ls_structure_factor_coef Fsqd
_refine_ls_weighting_details 'calc w=1/[\s^2^(Fo^2^)+(0.0350P)^2^+0.0000P] where P=(Fo^2^+2Fc^2^)/3'
_refine_ls_weighting_scheme calc
_refine_ls_wR_factor_gt 0.0737
_refine_ls_wR_factor_ref 0.0868
_reflns_number_gt 1868
_reflns_number_total 3975
_reflns_threshold_expression >2sigma(I)
_cod_data_source_file ja0344009si20030129_020010.cif
_cod_data_source_block kw502
_cod_original_cell_volume 1960.7(6)
_cod_database_code 4113672

loop_
_symmetry_equiv_pos_as_xyz
'x, y, z'
'-x+1/2, y+1/2, -z+1/2'
'-x, -y, -z'
'x-1/2, -y-1/2, z-1/2'

loop_
_atom_site_label
_atom_site_type_symbol
_atom_site_fract_x
_atom_site_fract_y
_atom_site_fract_z
_atom_site_U_iso_or_equiv
_atom_site_adp_type
_atom_site_occupancy
_atom_site_symmetry_multiplicity
_atom_site_calc_flag
_atom_site_refinement_flags
_atom_site_disorder_assembly
_atom_site_disorder_group
S1 S 0.83495(5) 0.62217(7) 1.17961(4) 0.0604(2) Uani 1 1 d . . .
O1 O 0.92115(11) 0.53378(16) 1.22592(10) 0.0784(5) Uani 1 1 d . . .
O2 O 0.77043(11) 0.64714(17) 1.22384(10) 0.0794(5) Uani 1 1 d . . .
O3 O 0.88885(15) 0.4403(2) 0.88706(13) 0.1015(6) Uani 1 1 d . . .
O4 O 0.78445(12) 0.58621(18) 0.77548(11) 0.0808(5) Uani 1 1 d . B .
N1 N 0.76678(12) 0.55361(18) 1.07533(11) 0.0537(5) Uani 1 1 d . . .
C1 C 0.96311(16) 0.7920(3) 1.14696(15) 0.0637(6) Uani 1 1 d . . .
H1 H 0.9978 0.7097 1.1485 0.076 Uiso 1 1 calc R . .
C2 C 0.99612(17) 0.9213(3) 1.13086(15) 0.0689(7) Uani 1 1 d . . .
H2 H 1.0533 0.9247 1.1215 0.083 Uiso 1 1 calc R . .
C3 C 0.94657(19) 1.0450(3) 1.12834(15) 0.0633(6) Uani 1 1 d . . .
C4 C 0.9858(2) 1.1851(3) 1.11282(17) 0.0966(9) Uani 1 1 d . . .
H4A H 0.9525 1.2093 1.0456 0.145 Uiso 1 1 calc R . .
H4B H 1.0565 1.1778 1.1333 0.145 Uiso 1 1 calc R . .
H4C H 0.9734 1.2571 1.1497 0.145 Uiso 1 1 calc R . .
C5 C 0.86181(19) 1.0372(3) 1.14175(15) 0.0684(7) Uani 1 1 d . . .
H5 H 0.8269 1.1196 1.1395 0.082 Uiso 1 1 calc R . .
C6 C 0.82759(17) 0.9096(3) 1.15840(14) 0.0616(7) Uani 1 1 d . . .
H6 H 0.7706 0.9067 1.1680 0.074 Uiso 1 1 calc R . .
C7 C 0.87804(15) 0.7862(2) 1.16083(13) 0.0508(6) Uani 1 1 d . . .
C8 C 0.65763(15) 0.5772(2) 1.02282(14) 0.0521(6) Uani 1 1 d . . .
H8 H 0.6352 0.6173 1.0680 0.063 Uiso 1 1 calc R . .
C9 C 0.60775(15) 0.4340(2) 0.98967(14) 0.0492(6) Uani 1 1 d . . .
C10 C 0.62959(16) 0.3275(3) 1.05781(15) 0.0607(6) Uani 1 1 d . . .
H10 H 0.6736 0.3461 1.1219 0.073 Uiso 1 1 calc R . .
C11 C 0.58794(18) 0.1960(3) 1.03302(17) 0.0706(7) Uani 1 1 d . . .
H11 H 0.6041 0.1262 1.0799 0.085 Uiso 1 1 calc R . .
C12 C 0.52216(17) 0.1668(3) 0.93881(18) 0.0690(7) Uani 1 1 d . . .
H12 H 0.4941 0.0772 0.9216 0.083 Uiso 1 1 calc R . .
C13 C 0.49827(16) 0.2702(3) 0.87083(16) 0.0656(7) Uani 1 1 d . . .
H13 H 0.4530 0.2512 0.8072 0.079 Uiso 1 1 calc R . .
C14 C 0.54085(16) 0.4028(2) 0.89577(14) 0.0578(6) Uani 1 1 d . . .
H14 H 0.5241 0.4721 0.8485 0.069 Uiso 1 1 calc R . .
C15 C 0.63691(15) 0.6847(2) 0.94324(15) 0.0591(6) Uani 1 1 d . . .
H15A H 0.5658 0.6863 0.9001 0.071 Uiso 1 1 calc R . .
H15B H 0.6562 0.7781 0.9715 0.071 Uiso 1 1 calc R . .
C16 C 0.69300(16) 0.6502(2) 0.88725(15) 0.0559(6) Uani 1 1 d . . .
H16 H 0.6715 0.6903 0.8264 0.067 Uiso 1 1 calc R . .
C17 C 0.77148(15) 0.5658(2) 0.91956(14) 0.0489(5) Uani 1 1 d . . .
C18 C 0.81345(15) 0.4974(2) 1.01714(14) 0.0549(6) Uani 1 1 d . . .
H18A H 0.8024 0.3961 1.0095 0.066 Uiso 1 1 calc R . .
H18B H 0.8851 0.5137 1.0505 0.066 Uiso 1 1 calc R . .
C19 C 0.82169(19) 0.5232(3) 0.86057(17) 0.0612(6) Uani 1 1 d . . .
C20 C 0.8261(2) 0.5471(3) 0.71049(19) 0.1012(10) Uani 1 1 d . . .
H20A H 0.8200 0.4461 0.6984 0.121 Uiso 1 1 calc R A 1
H20B H 0.8962 0.5731 0.7376 0.121 Uiso 1 1 calc R A 1
C21A C 0.7680(9) 0.625(3) 0.6221(8) 0.140(6) Uani 0.62(3) 1 d P B 1
H21A H 0.7885 0.5979 0.5741 0.210 Uiso 0.62(3) 1 calc PR B 1
H21B H 0.7788 0.7246 0.6345 0.210 Uiso 0.62(3) 1 calc PR B 1
H21C H 0.6982 0.6040 0.5994 0.210 Uiso 0.62(3) 1 calc PR B 1
C21B C 0.7666(14) 0.545(3) 0.6192(12) 0.139(8) Uani 0.38(3) 1 d P B 2
H21D H 0.7165 0.4735 0.6060 0.208 Uiso 0.38(3) 1 calc PR B 2
H21E H 0.8042 0.5239 0.5843 0.208 Uiso 0.38(3) 1 calc PR B 2
H21F H 0.7350 0.6355 0.5994 0.208 Uiso 0.38(3) 1 calc PR B 2

loop_
_atom_site_aniso_label
_atom_site_aniso_U_11
_atom_site_aniso_U_22
_atom_site_aniso_U_33
_atom_site_aniso_U_23
_atom_site_aniso_U_13
_atom_site_aniso_U_12
S1 0.0631(4) 0.0751(4) 0.0399(3) -0.0001(3) 0.0205(3) -0.0051(4)
O1 0.0748(11) 0.0840(12) 0.0571(10) 0.0242(8) 0.0124(8) 0.0128(10)
O2 0.0890(12) 0.1141(14) 0.0520(9) -0.0142(9) 0.0466(9) -0.0203(10)
O3 0.1099(15) 0.1260(17) 0.0934(13) 0.0213(11) 0.0678(12) 0.0545(13)
O4 0.0799(11) 0.1191(15) 0.0560(10) 0.0134(10) 0.0417(9) 0.0183(10)
N1 0.0488(11) 0.0693(12) 0.0451(10) -0.0094(9) 0.0229(9) -0.0013(9)
C1 0.0514(15) 0.0641(18) 0.0752(16) -0.0075(13) 0.0280(13) 0.0065(13)
C2 0.0586(16) 0.077(2) 0.0768(17) -0.0058(14) 0.0358(13) -0.0050(15)
C3 0.0629(17) 0.0629(18) 0.0547(14) -0.0066(12) 0.0181(13) -0.0033(15)
C4 0.107(2) 0.079(2) 0.093(2) -0.0019(16) 0.0343(17) -0.0119(18)
C5 0.0655(18) 0.0630(19) 0.0663(16) -0.0087(13) 0.0203(13) 0.0136(15)
C6 0.0495(14) 0.078(2) 0.0557(15) -0.0123(13) 0.0219(12) 0.0045(14)
C7 0.0448(13) 0.0608(16) 0.0404(12) -0.0083(11) 0.0136(10) 0.0016(12)
C8 0.0468(13) 0.0647(16) 0.0502(13) -0.0075(11) 0.0265(11) 0.0001(12)
C9 0.0463(13) 0.0615(16) 0.0449(13) -0.0030(12) 0.0249(11) -0.0015(12)
C10 0.0614(15) 0.0746(18) 0.0426(13) -0.0014(13) 0.0204(11) -0.0090(14)
C11 0.0770(18) 0.0735(19) 0.0628(17) 0.0070(14) 0.0327(14) -0.0127(15)
C12 0.0707(17) 0.0680(18) 0.0728(18) -0.0102(15) 0.0363(15) -0.0175(14)
C13 0.0634(15) 0.080(2) 0.0515(14) -0.0116(14) 0.0244(12) -0.0145(15)
C14 0.0570(14) 0.0695(18) 0.0463(14) 0.0027(12) 0.0228(12) -0.0031(13)
C15 0.0577(14) 0.0571(15) 0.0662(15) -0.0017(12) 0.0312(12) 0.0047(12)
C16 0.0611(15) 0.0574(16) 0.0524(13) 0.0051(11) 0.0285(12) 0.0002(13)
C17 0.0490(14) 0.0511(14) 0.0495(13) -0.0010(11) 0.0246(11) 0.0017(12)
C18 0.0515(14) 0.0600(15) 0.0551(14) -0.0027(11) 0.0258(11) 0.0051(11)
C19 0.0586(16) 0.0704(18) 0.0586(16) -0.0029(13) 0.0298(14) 0.0012(14)
C20 0.094(2) 0.160(3) 0.071(2) -0.012(2) 0.0564(19) -0.002(2)
C21A 0.122(6) 0.266(16) 0.071(5) 0.075(7) 0.078(5) 0.081(8)
C21B 0.091(8) 0.205(17) 0.081(8) -0.052(10) 0.004(7) 0.080(10)

loop_
_atom_type_symbol
_atom_type_description
_atom_type_scat_dispersion_real
_atom_type_scat_dispersion_imag
_atom_type_scat_source
C C 0.0033 0.0016 'International Tables Vol C Tables 4.2.6.8 and 6.1.1.4'
H H 0.0000 0.0000 'International Tables Vol C Tables 4.2.6.8 and 6.1.1.4'
N N 0.0061 0.0033 'International Tables Vol C Tables 4.2.6.8 and 6.1.1.4'
O O 0.0106 0.0060 'International Tables Vol C Tables 4.2.6.8 and 6.1.1.4'
S S 0.1246 0.1234 'International Tables Vol C Tables 4.2.6.8 and 6.1.1.4'

loop_
_geom_angle_atom_site_label_1
_geom_angle_atom_site_label_2
_geom_angle_atom_site_label_3
_geom_angle
O1 S1 O2 120.33(10)
O1 S1 N1 106.88(9)
O2 S1 N1 106.78(9)
O1 S1 C7 106.53(10)
O2 S1 C7 108.11(11)
N1 S1 C7 107.64(9)
C19 O4 C20 117.3(2)
C18 N1 C8 115.41(16)
C18 N1 S1 120.15(13)
C8 N1 S1 122.47(14)
C2 C1 C7 119.5(2)
C3 C2 C1 121.7(2)
C5 C3 C2 118.1(2)
C5 C3 C4 121.4(3)
C2 C3 C4 120.4(3)
C3 C5 C6 121.3(2)
C5 C6 C7 120.0(2)
C6 C7 C1 119.4(2)
C6 C7 S1 120.97(19)
C1 C7 S1 119.58(18)
N1 C8 C9 107.77(16)
N1 C8 C15 108.67(17)
C9 C8 C15 115.53(16)
C14 C9 C10 117.4(2)
C14 C9 C8 124.15(19)
C10 C9 C8 118.46(18)
C11 C10 C9 121.6(2)
C10 C11 C12 120.0(2)
C13 C12 C11 119.5(2)
C12 C13 C14 120.5(2)
C9 C14 C13 121.0(2)
C16 C15 C8 111.39(17)
C17 C16 C15 123.33(19)
C16 C17 C19 122.9(2)
C16 C17 C18 122.81(19)
C19 C17 C18 114.1(2)
N1 C18 C17 111.48(17)
O3 C19 O4 123.5(2)
O3 C19 C17 123.4(2)
O4 C19 C17 113.1(2)
C21B C20 O4 117.9(7)
C21B C20 C21A 31.4(10)
O4 C20 C21A 105.4(6)

loop_
_geom_bond_atom_site_label_1
_geom_bond_atom_site_label_2
_geom_bond_distance
S1 O1 1.4299(15)
S1 O2 1.4333(15)
S1 N1 1.6109(16)
S1 C7 1.753(2)
O3 C19 1.192(2)
O4 C19 1.322(3)
O4 C20 1.452(3)
N1 C18 1.467(2)
N1 C8 1.478(2)
C1 C2 1.382(3)
C1 C7 1.384(3)
C2 C3 1.376(3)
C3 C5 1.376(3)
C3 C4 1.511(3)
C5 C6 1.380(3)
C6 C7 1.381(3)
C8 C9 1.519(3)
C8 C15 1.520(3)
C9 C14 1.379(3)
C9 C10 1.389(3)
C10 C11 1.366(3)
C11 C12 1.374(3)
C12 C13 1.362(3)
C13 C14 1.381(3)
C15 C16 1.490(3)
C16 C17 1.318(3)
C17 C19 1.478(3)
C17 C18 1.500(3)
C20 C21B 1.291(16)
C20 C21A 1.451(11)

loop_
_geom_torsion_atom_site_label_1
_geom_torsion_atom_site_label_2
_geom_torsion_atom_site_label_3
_geom_torsion_atom_site_label_4
_geom_torsion
O1 S1 N1 C18 -41.52(18)
O2 S1 N1 C18 -171.52(15)
C7 S1 N1 C18 72.59(18)
O1 S1 N1 C8 155.18(15)
O2 S1 N1 C8 25.18(18)
C7 S1 N1 C8 -90.71(17)
C7 C1 C2 C3 0.1(3)
C1 C2 C3 C5 -0.4(3)
C1 C2 C3 C4 178.6(2)
C2 C3 C5 C6 0.7(3)
C4 C3 C5 C6 -178.3(2)
C3 C5 C6 C7 -0.7(3)
C5 C6 C7 C1 0.3(3)
C5 C6 C7 S1 -178.80(15)
C2 C1 C7 C6 0.0(3)
C2 C1 C7 S1 179.12(16)
O1 S1 C7 C6 -151.08(16)
O2 S1 C7 C6 -20.44(18)
N1 S1 C7 C6 94.57(17)
O1 S1 C7 C1 29.78(19)
O2 S1 C7 C1 160.42(15)
N1 S1 C7 C1 -84.57(17)
C18 N1 C8 C9 64.9(2)
S1 N1 C8 C9 -131.05(15)
C18 N1 C8 C15 -60.9(2)
S1 N1 C8 C15 103.09(18)
N1 C8 C9 C14 -127.2(2)
C15 C8 C9 C14 -5.5(3)
N1 C8 C9 C10 53.5(2)
C15 C8 C9 C10 175.19(19)
C14 C9 C10 C11 1.0(3)
C8 C9 C10 C11 -179.60(19)
C9 C10 C11 C12 -0.5(3)
C10 C11 C12 C13 -0.6(3)
C11 C12 C13 C14 1.0(3)
C10 C9 C14 C13 -0.6(3)
C8 C9 C14 C13 -179.93(19)
C12 C13 C14 C9 -0.4(3)
N1 C8 C15 C16 47.1(2)
C9 C8 C15 C16 -74.1(2)
C8 C15 C16 C17 -19.0(3)
C15 C16 C17 C19 174.97(19)
C15 C16 C17 C18 -1.0(3)
C8 N1 C18 C17 40.8(2)
S1 N1 C18 C17 -123.60(16)
C16 C17 C18 N1 -8.9(3)
C19 C17 C18 N1 174.81(16)
C20 O4 C19 O3 2.3(4)
C20 O4 C19 C17 -177.6(2)
C16 C17 C19 O3 -175.3(2)
C18 C17 C19 O3 1.0(3)
C16 C17 C19 O4 4.6(3)
C18 C17 C19 O4 -179.09(18)
C19 O4 C20 C21B 145.5(15)
C19 O4 C20 C21A 176.7(10)
